data_2001336
loop_
_publ_author_name
'Michel, A. G.'
'Drouin, M.'

_publ_contact_author
;
Pr. Andr\'e G. Michel
Laboratoire de Chimie Structurale et Mod\'elisation Mol\'eculaire
D\'epartement de chimie
Facult\'e des Sciences
Universit\'e de Sherbrooke
Sherbrooke, Qu\'ebec, Canada
J1K 2R1
;
_publ_section_title
;
 Functionalized hydrocarbons with condensed ring skeletons. XV. A
 (methoxymethoxymethyl)tricyclo[9.4.0.0^2,8^]pentadec-9-ene
;
_journal_issue 10
_journal_name_full 'Acta Crystallographica Section C'
_journal_page_first 1830
_journal_page_last 1833
_journal_paper_doi 10.1107/S0108270193002756
_journal_volume 49
_journal_year 1993
_chemical_formula_moiety 'C26 H38 O10 '
_chemical_formula_sum 'C26 H38 O10'
_chemical_formula_weight 510.58
_chemical_name_systematic
;
(trans-anti-cis)tetramethyl-1-(methoxymethoxymethyl)tricyclo[9.4.0.0^2,8^]
pentadec-9-ene-5,5,13,13-tetracarboxylate
;
_space_group_IT_number 2
_symmetry_cell_setting triclinic
_symmetry_space_group_name_Hall '-P 1'
_symmetry_space_group_name_H-M 'P -1'
_cell_angle_alpha 68.929(5)
_cell_angle_beta 89.855(4)
_cell_angle_gamma 71.337(5)
_cell_formula_units_Z 2
_cell_length_a 8.2844(4)
_cell_length_b 11.9757(10)
_cell_length_c 14.5732(6)
_cell_measurement_reflns_used 24
_cell_measurement_temperature 293
_cell_measurement_theta_max 20.00
_cell_measurement_theta_min 18.00
_cell_volume 1267.82(15)
_computing_cell_refinement 'NRCCAD TRUANG'
_computing_data_collection 'NRCCAD DATCOL (Le Page, White & Gabe, 1986)'
_computing_data_reduction 'NRCVAX DATRD2 (Gabe, Le Page, Charland, Lee & White, 1989)'
_computing_molecular_graphics 'ORTEPII (Johnson, 1976)'
_computing_publication_material 'NRCVAX TABLES'
_computing_structure_refinement 'NRCVAX LSTSQ'
_computing_structure_solution 'NRCVAX SOLVER'
_diffrn_ambient_temperature 293
_diffrn_measurement_device 'Enraf-Nonius CAD-4    '
_diffrn_measurement_method \w-2\q
_diffrn_radiation_monochromator graphite
_diffrn_radiation_source 'xray tube'
_diffrn_radiation_type 'Mo K\a'
_diffrn_radiation_wavelength .70930
_diffrn_reflns_av_R_equivalents .012
_diffrn_reflns_limit_h_max 8
_diffrn_reflns_limit_h_min -8
_diffrn_reflns_limit_k_max 12
_diffrn_reflns_limit_k_min 0
_diffrn_reflns_limit_l_max 15
_diffrn_reflns_limit_l_min -14
_diffrn_reflns_number 3516
_diffrn_reflns_theta_max 22.42
_diffrn_reflns_theta_min 1.00
_diffrn_standards_decay_% .0
_diffrn_standards_interval_time 60
_diffrn_standards_number 3
_exptl_absorpt_coefficient_mu .10
_exptl_absorpt_correction_type none
_exptl_crystal_colour colorless
_exptl_crystal_density_diffrn 1.337
_exptl_crystal_description 'regular shape'
_exptl_crystal_F_000 548.26
_exptl_crystal_size_max .30
_exptl_crystal_size_mid .30
_exptl_crystal_size_min .20
_refine_diff_density_max .16
_refine_diff_density_min -.16
_refine_ls_extinction_coef .46(3)
_refine_ls_extinction_method Larson
_refine_ls_goodness_of_fit_obs 1.58
_refine_ls_hydrogen_treatment refall
_refine_ls_matrix_type full
_refine_ls_number_parameters 326
_refine_ls_number_reflns 2179
_refine_ls_R_factor_all .069
_refine_ls_R_factor_obs .039
_refine_ls_shift/esd_max .001
_refine_ls_structure_factor_coef F
_refine_ls_weighting_details 'w = 1/[\s^2^(F)+0.0001(F^2^)]'
_refine_ls_weighting_scheme calc
_refine_ls_wR_factor_all .031
_refine_ls_wR_factor_obs .028
_reflns_number_observed 2179
_reflns_number_total 3289
_reflns_observed_criterion Inet>2.5\s(Inet)
_cod_data_source_file cd1042.cif
_cod_data_source_block sher004
_cod_depositor_comments
;
The following automatic conversions were performed:
'_refine_ls_matrix_type' value 'Full' changed to 'full' according to
'/home/saulius/struct/CIF-dictionaries/cif_core.dic' dictionary named
'cif_core.dic' version 2.4.1 from 2010-06-29.

Automatic conversion script
Id: cif_fix_enum 1527 2010-12-29 10:47:43Z saulius 

The following automatic conversions were performed:

'_refine_ls_matrix_type' value 'Full' changed to 'full' according to
/home/saulius/struct/CIF-dictionaries/cif_core.dic dictionary named
'cif_core.dic' version 2.4.1 from 2010-06-29.

Automatic conversion script
Id: cif_fix_values 1715 2011-07-08 13:25:40Z adriana 

The following automatic conversions were performed:

'_refine_ls_weighting_scheme' value '1/[\s^2^(F)+0.0001(F^2^)]' was
changed to 'calc'. New tag '_refine_ls_weighting_details' was
created. The value of the new tag was set to 'w =
1/[\s^2^(F)+0.0001(F^2^)]'.

Automatic conversion script
Id: cif_fix_values 3143 2015-03-26 13:38:13Z robertas 
;
_cod_original_cell_volume 1267.82(13)
_cod_original_formula_sum 'C26 H38 O10 '
_cod_database_code 2001336

loop_
_symmetry_equiv_pos_as_xyz
x,y,z
-x,-y,-z

loop_
_atom_site_aniso_label
_atom_site_aniso_U_11
_atom_site_aniso_U_22
_atom_site_aniso_U_33
_atom_site_aniso_U_12
_atom_site_aniso_U_13
_atom_site_aniso_U_23
_atom_site_aniso_type_symbol
C(1) .0303(19) .032(2) .0294(18) -.022(3) .009(3) -.016(3) C
C(2) .0338(19) .0316(19) .0368(19) -.024(3) .008(3) -.022(3) C
C(3) .0305(18) .031(2) .0326(18) -.022(3) .017(3) -.032(3) C
C(4) .0248(17) .0293(19) .0315(18) -.019(3) .015(3) -.031(3) C
C(5) .0238(17) .0276(18) .0320(18) -.018(3) .011(3) -.026(3) C
C(6) .0350(19) .0274(19) .0329(18) -.023(3) .003(3) -.019(3) C
C(7) .0344(19) .036(2) .0330(18) -.032(3) .008(3) -.024(3) C
C(8) .0266(18) .0286(19) .0298(17) -.018(3) .012(3) -.011(3) C
C(9) .038(2) .0288(19) .042(2) -.021(3) .020(3) -.017(3) C
C(10) .0388(19) .031(2) .045(2) -.028(3) .016(3) -.033(3) C
C(11) .0262(17) .0253(18) .0373(19) -.017(3) .010(3) -.018(3) C
C(12) .0333(19) .0261(19) .045(2) -.014(3) .011(3) -.037(3) C
C(13) .0348(19) .035(2) .038(2) -.016(3) .012(3) -.043(3) C
C(14) .0258(17) .033(2) .0328(18) -.022(3) .006(3) -.026(3) C
C(15) .0315(18) .037(2) .0323(18) -.018(3) .011(3) -.033(3) C
C(16) .036(2) .042(2) .034(2) -.024(4) .017(3) -.031(4) C
C(17) .054(2) .050(2) .0307(19) -.017(4) -.012(4) -.009(4) C
C(18) .039(2) .034(2) .0307(19) -.016(4) .001(3) -.007(3) C
C(19) .038(2) .061(3) .085(3) -.038(4) .056(4) -.035(4) C
C(20) .036(2) .032(2) .0311(19) -.018(4) .005(3) -.008(3) C
C(21) .038(2) .068(3) .076(3) -.028(4) .057(4) -.067(4) C
C(22) .036(2) .036(2) .037(2) -.022(4) .013(3) -.017(4) C
C(23) .062(3) .060(3) .044(2) -.022(4) -.003(4) .016(4) C
C(24) .0311(18) .032(2) .0348(18) -.017(3) .013(3) -.036(3) C
C(25) .026(2) .050(2) .065(2) -.007(4) .007(3) -.054(4) C
C(26) .060(3) .079(3) .065(3) -.064(5) .047(4) -.061(5) C
O(1) .0440(15) .0626(17) .0552(16) -.047(3) -.023(3) -.007(3) O
O(2) .0413(13) .0370(14) .0333(13) -.021(2) .001(2) -.007(2) O
O(3) .0493(16) .0756(19) .0548(16) -.068(3) .022(2) -.059(3) O
O(4) .0357(14) .0508(16) .0632(15) -.026(2) .037(3) -.049(3) O
O(5) .0541(17) .0648(18) .0762(18) -.042(3) .038(3) -.091(3) O
O(6) .0340(14) .0558(16) .0653(16) -.038(3) .040(2) -.057(3) O
O(7) .0385(16) .082(2) .0572(17) -.047(3) -.011(3) .020(3) O
O(8) .0404(14) .0476(15) .0370(13) -.018(2) .007(2) .017(2) O
O(9) .0258(12) .0402(14) .0511(13) -.016(2) .019(2) -.051(2) O
O(10) .0421(15) .0692(18) .0787(18) -.063(3) .038(3) -.083(3) O

loop_
_atom_site_label
_atom_site_fract_x
_atom_site_fract_y
_atom_site_fract_z
_atom_site_U_iso_or_equiv
_atom_site_thermal_displace_type
_atom_site_calc_flag
_atom_site_refinement_flags
_atom_site_type_symbol
C(1) .6653(4) .4703(3) .7109(2) .031(2) Uani . . C
C(2) .5902(4) .5165(3) .7931(2) .034(2) Uani . . C
C(3) .6748(3) .4204(3) .89709(19) .030(2) Uani . . C
C(4) .6607(3) .2886(3) .92098(19) .027(2) Uani . . C
C(5) .7720(3) .1905(3) 1.01936(19) .027(2) Uani . . C
C(6) .7334(4) .2263(3) 1.1097(2) .032(2) Uani . . C
C(7) .8557(4) .1325(3) 1.20393(19) .034(2) Uani . . C
C(8) .7948(3) .0273(3) 1.27388(19) .030(2) Uani . . C
C(9) .7673(4) -.0626(3) 1.2269(2) .038(2) Uani . . C
C(10) .6739(4) -.0026(3) 1.1209(2) .037(2) Uani . . C
C(11) .7806(3) .0509(3) 1.0406(2) .031(2) Uani . . C
C(12) .7487(4) .0289(3) .9486(2) .034(2) Uani . . C
C(13) .7331(4) .1123(3) .8571(2) .035(2) Uani . . C
C(14) .7381(3) .2432(3) .8384(2) .030(2) Uani . . C
C(15) .6602(3) .3363(3) .7327(2) .033(2) Uani . . C
C(16) .5507(4) .5614(3) .6135(2) .037(2) Uani . . C
C(17) .5125(4) .7444(3) .4692(2) .051(2) Uani . . C
C(18) .8468(4) .4756(3) .7029(2) .038(2) Uani . . C
C(19) 1.1051(4) .4117(3) .6352(3) .064(3) Uani . . C
C(20) .6380(4) .0898(3) 1.3168(2) .036(2) Uani . . C
C(21) .3575(4) .1041(3) 1.3558(3) .060(3) Uani . . C
C(22) .9344(4) -.0563(3) 1.3622(2) .038(2) Uani . . C
C(23) 1.0014(5) -.2151(3) 1.5239(2) .066(3) Uani . . C
C(24) .4714(4) .2962(3) .9204(2) .032(2) Uani . . C(
C(25) .2013(4) .4134(3) .9504(2) .048(3) Uani . . C(
C(26) .1833(4) .2768(3) 1.1099(3) .065(3) Uani . . C
O(1) .4150(3) .5577(2) .58961(15) .0582(17) Uani . . O
O(2) .6177(3) .64784(18) .55958(13) .0409(15) Uani . . O
O(3) .9063(3) .5341(2) .73586(15) .0552(19) Uani . . O
O(4) .9332(3) .40789(19) .65085(15) .0494(17) Uani . . O
O(5) .6373(3) .1652(2) 1.35290(16) .059(2) Uani . . O
O(6) .5057(3) .0528(2) 1.31025(15) .0492(17) Uani . . O
O(7) 1.0804(3) -.0607(2) 1.36363(16) .0693(19) Uani . . O
O(8) .8763(3) -.12896(19) 1.43721(14) .0504(16) Uani . . O
O(9) .3804(2) .38339(18) .96452(14) .0375(15) Uani . . O
O(10) .1490(3) .3112(2) 1.00581(17) .056(2) Uani . . O
H(5) .894(3) .1929(18) 1.0086(13) .014(6) Uiso . . H
H(11) .905(3) -.003(2) 1.0749(16) .043(8) Uiso . . H
H(14) .859(3) .241(2) .8430(14) .027(7) Uiso . . H
H(2A) .606(3) .600(2) .7795(15) .039(7) Uiso . . H
H(2B) .466(3) .531(2) .7832(15) .039(7) Uiso . . H
H(3A) .618(3) .4569(19) .9465(14) .026(7) Uiso . . H
H(3B) .802(3) .4068(19) .9039(15) .027(7) Uiso . . H
H(6A) .618(3) .238(2) 1.1209(15) .029(7) Uiso . . H
H(6B) .747(3) .313(2) 1.0958(16) .042(7) Uiso . . H
H(7A) .881(3) .1817(19) 1.2409(14) .026(7) Uiso . . H
H(7B) .967(3) .089(2) 1.1872(15) .041(7) Uiso . . H
H(9A) .886(3) -.125(2) 1.2288(15) .041(7) Uiso . . H
H(9B) .710(3) -.117(2) 1.2711(16) .049(8) Uiso . . H
H(10A) .561(3) .066(2) 1.1147(15) .037(7) Uiso . . H
H(10B) .653(3) -.073(2) 1.1101(16) .048(8) Uiso . . H
H(12) .747(3) -.059(2) .9585(16) .044(8) Uiso . . H
H(13) .721(3) .090(2) .7961(17) .051(8) Uiso . . H
H(15A) .538(3) .3459(19) .7196(14) .028(7) Uiso . . H
H(15B) .722(3) .301(2) .6850(15) .040(7) Uiso . . H
H(17C) .583(4) .805(3) .439(2) .093(11) Uiso . . H
H(17A) .397(3) .788(3) .4832(19) .078(10) Uiso . . H
H(17B) .494(3) .704(2) .4234(17) .063(9) Uiso . . H
H(19C) 1.139(4) .362(3) .584(2) .132(14) Uiso . . H
H(19A) 1.172(4) .371(3) .701(2) .135(14) Uiso . . H
H(19B) 1.105(4) .492(3) .601(2) .087(11) Uiso . . H
H(21C) .271(4) .068(3) 1.343(2) .115(13) Uiso . . H
H(21A) .322(4) .201(3) 1.323(2) .094(11) Uiso . . H
H(21B) .397(4) .086(3) 1.428(2) .115(12) Uiso . . H
H(23C) .935(4) -.268(3) 1.5662(19) .078(10) Uiso . . H
H(23A) 1.045(4) -.165(3) 1.549(2) .099(11) Uiso . . H
H(23B) 1.091(4) -.271(3) 1.5026(19) .082(10) Uiso . . H
H(24A) .405(3) .329(2) .8494(15) .033(7) Uiso . . H
H(24B) .460(3) .209(2) .9571(15) .033(7) Uiso . . H
H(25A) .156(3) .489(2) .9727(18) .062(9) Uiso . . H
H(25B) .153(3) .438(2) .8808(17) .056(8) Uiso . . H
H(26C) .137(5) .211(4) 1.142(3) .170(17) Uiso . . H
H(26A) .132(4) .351(3) 1.136(2) .125(13) Uiso . . H
H(26B) .303(4) .248(3) 1.133(2) .120(13) Uiso . . H

loop_
_atom_type_symbol
_atom_type_description
_atom_type_scat_dispersion_real
_atom_type_scat_dispersion_imag
_atom_type_scat_source
C ? .002 .002 'International Tables Vol. IV Table 2.2B'
H ? .000 .000 'International Tables Vol. IV Table 2.2B'
O ? .008 .006 'International Tables Vol. IV Table 2.2B'

loop_
_geom_angle_atom_site_label_1
_geom_angle_atom_site_label_2
_geom_angle_atom_site_label_3
_geom_angle_site_symmetry_1
_geom_angle_site_symmetry_2
_geom_angle_site_symmetry_3
_geom_angle
_geom_angle_publ_flag
C(2) C(1) C(15) . . . 109.7(2) yes
C(2) C(1) C(16) . . . 107.4(2) yes
C(2) C(1) C(18) . . . 109.2(2) yes
C(15) C(1) C(16) . . . 108.6(2) yes
C(15) C(1) C(18) . . . 112.6(2) yes
C(16) C(1) C(18) . . . 109.2(2) yes
C(1) C(2) C(3) . . . 112.4(2) yes
C(1) C(2) H(2A) . . . 107.1(12) no
C(1) C(2) H(2B) . . . 104.8(12) no
C(3) C(2) H(2A) . . . 111.4(12) no
C(3) C(2) H(2B) . . . 112.2(12) no
H(2A) C(2) H(2B) . . . 108.6(18) no
C(2) C(3) C(4) . . . 113.8(2) yes
C(2) C(3) H(3A) . . . 107.6(12) no
C(2) C(3) H(3B) . . . 109.8(12) no
C(4) C(3) H(3A) . . . 109.4(12) no
C(4) C(3) H(3B) . . . 106.2(12) no
H(3A) C(3) H(3B) . . . 110.0(16) no
C(3) C(4) C(5) . . . 111.4(2) yes
C(3) C(4) C(14) . . . 106.5(2) yes
C(3) C(4) C(24) . . . 110.8(2) yes
C(5) C(4) C(14) . . . 106.3(2) yes
C(5) C(4) C(24) . . . 112.3(2) yes
C(14) C(4) C(24) . . . 109.2(2) yes
C(4) C(5) C(6) . . . 115.1(2) yes
C(4) C(5) C(11) . . . 113.5(2) yes
C(4) C(5) H(5) . . . 104.1(10) no
C(6) C(5) C(11) . . . 112.0(2) yes
C(6) C(5) H(5) . . . 104.3(10) no
C(11) C(5) H(5) . . . 106.8(10) no
C(5) C(6) C(7) . . . 113.7(2) yes
C(5) C(6) H(6A) . . . 111.1(12) no
C(5) C(6) H(6B) . . . 109.0(12) no
C(7) C(6) H(6A) . . . 110.7(12) no
C(7) C(6) H(6B) . . . 106.2(12) no
H(6A) C(6) H(6B) . . . 105.7(18) no
C(6) C(7) C(8) . . . 116.4(2) yes
C(6) C(7) H(7A) . . . 108.4(12) no
C(6) C(7) H(7B) . . . 110.6(13) no
C(8) C(7) H(7A) . . . 109.4(12) no
C(8) C(7) H(7B) . . . 106.3(13) no
H(7A) C(7) H(7B) . . . 105.3(17) no
C(7) C(8) C(9) . . . 113.8(2) yes
C(7) C(8) C(20) . . . 108.3(2) yes
C(7) C(8) C(22) . . . 108.3(2) yes
C(9) C(8) C(20) . . . 114.2(2) yes
C(9) C(8) C(22) . . . 106.0(2) yes
C(20) C(8) C(22) . . . 105.7(2) yes
C(8) C(9) C(10) . . . 117.7(2) yes
C(8) C(9) H(9A) . . . 106.5(12) no
C(8) C(9) H(9B) . . . 109.1(13) no
C(10) C(9) H(9A) . . . 109.1(12) no
C(10) C(9) H(9B) . . . 110.0(13) no
H(9A) C(9) H(9B) . . . 103.4(19) no
C(9) C(10) C(11) . . . 114.2(2) yes
C(9) C(10) H(10A) . . . 111.3(12) no
C(9) C(10) H(10B) . . . 104.3(13) no
C(11) C(10) H(10A) . . . 109.5(12) no
C(11) C(10) H(10B) . . . 108.0(14) no
H(10A) C(10) H(10B) . . . 109.3(18) no
C(5) C(11) C(10) . . . 115.8(2) yes
C(5) C(11) C(12) . . . 113.1(2) yes
C(5) C(11) H(11) . . . 103.2(12) no
C(10) C(11) C(12) . . . 111.3(2) yes
C(10) C(11) H(11) . . . 101.8(13) no
C(12) C(11) H(11) . . . 110.6(12) no
C(11) C(12) C(13) . . . 124.8(3) yes
C(11) C(12) H(12) . . . 116.3(12) no
C(13) C(12) H(12) . . . 118.8(12) no
C(12) C(13) C(14) . . . 120.9(2) yes
C(12) C(13) H(13) . . . 121.6(13) no
C(14) C(13) H(13) . . . 117.5(13) no
C(4) C(14) C(13) . . . 110.3(2) yes
C(4) C(14) C(15) . . . 114.8(2) yes
C(4) C(14) H(14) . . . 104.8(11) no
C(13) C(14) C(15) . . . 111.8(2) yes
C(13) C(14) H(14) . . . 110.3(12) no
C(15) C(14) H(14) . . . 104.5(12) no
C(1) C(15) C(14) . . . 113.1(2) yes
C(1) C(15) H(15A) . . . 106.7(12) no
C(1) C(15) H(15B) . . . 110.7(13) no
C(14) C(15) H(15A) . . . 111.4(12) no
C(14) C(15) H(15B) . . . 108.8(13) no
H(15A) C(15) H(15B) . . . 105.9(17) no
C(1) C(16) O(1) . . . 124.1(3) yes
C(1) C(16) O(2) . . . 111.9(3) yes
O(1) C(16) O(2) . . . 124.0(3) yes
O(2) C(17) H(17C) . . . 105.4(16) no
O(2) C(17) H(17A) . . . 110.7(15) no
O(2) C(17) H(17B) . . . 109.9(14) no
C(1) C(18) O(3) . . . 125.5(3) yes
C(1) C(18) O(4) . . . 111.4(3) yes
O(3) C(18) O(4) . . . 123.1(3) yes
O(4) C(19) H(19C) . . . 101.1(18) no
O(4) C(19) H(19A) . . . 106.(2) no
O(4) C(19) H(19B) . . . 112.5(18) no
C(8) C(20) O(5) . . . 122.3(3) yes
C(8) C(20) O(6) . . . 114.1(3) yes
O(5) C(20) O(6) . . . 123.6(3) yes
O(6) C(21) H(21C) . . . 105.2(18) no
O(6) C(21) H(21A) . . . 105.9(16) no
O(6) C(21) H(21B) . . . 109.4(18) no
C(8) C(22) O(7) . . . 124.8(3) yes
C(8) C(22) O(8) . . . 112.0(3) yes
O(7) C(22) O(8) . . . 123.1(3) yes
O(8) C(23) H(23C) . . . 102.4(15) no
O(8) C(23) H(23A) . . . 108.2(17) no
O(8) C(23) H(23B) . . . 107.1(16) no
C(4) C(24) O(9) . . . 109.6(2) yes
C(4) C(24) H(24A) . . . 114.2(12) no
C(4) C(24) H(24B) . . . 111.8(12) no
O(9) C(24) H(24A) . . . 106.1(12) no
O(9) C(24) H(24B) . . . 109.8(12) no
H(24A) C(24) H(24B) . . . 104.9(16) no
O(9) C(25) O(10) . . . 112.7(2) yes
O(9) C(25) H(25A) . . . 102.5(14) no
O(9) C(25) H(25B) . . . 114.1(14) no
O(10) C(25) H(25A) . . . 112.2(14) no
O(10) C(25) H(25B) . . . 104.8(14) no
H(25A) C(25) H(25B) . . . 111.(2) no
O(10) C(26) H(26C) . . . 107.(2) no
O(10) C(26) H(26A) . . . 115.8(17) no
O(10) C(26) H(26B) . . . 113.5(19) no
H(26C) C(26) H(26A) . . . 108(3) no
H(26C) C(26) H(26B) . . . 109(3) no
H(26A) C(26) H(26B) . . . 101(3) no
C(16) O(2) C(17) . . . 116.0(2) yes
C(18) O(4) C(19) . . . 115.6(2) yes
C(20) O(6) C(21) . . . 115.8(2) yes
C(22) O(8) C(23) . . . 116.2(2) yes
C(24) O(9) C(25) . . . 112.9(2) yes
C(25) O(10) C(26) . . . 112.5(2) yes

loop_
_geom_bond_atom_site_label_1
_geom_bond_atom_site_label_2
_geom_bond_site_symmetry_1
_geom_bond_site_symmetry_2
_geom_bond_distance
_geom_bond_publ_flag
C(1) C(2) . . 1.544(4) yes
C(1) C(15) . . 1.534(4) yes
C(1) C(16) . . 1.528(4) yes
C(1) C(18) . . 1.528(4) yes
C(2) C(3) . . 1.532(4) yes
C(2) H(2A) . . 1.00(2) no
C(2) H(2B) . . .99(2) no
C(3) C(4) . . 1.533(4) yes
C(3) H(3A) . . 1.01(2) no
C(3) H(3B) . . 1.02(2) no
C(4) C(5) . . 1.545(4) yes
C(4) C(14) . . 1.549(4) yes
C(4) C(24) . . 1.542(4) yes
C(5) C(6) . . 1.528(4) yes
C(5) C(11) . . 1.565(4) yes
C(5) H(5) . . 1.032(19) no
C(6) C(7) . . 1.531(4) yes
C(6) H(6A) . . .94(2) no
C(6) H(6B) . . 1.03(2) no
C(7) C(8) . . 1.536(4) yes
C(7) H(7A) . . 1.00(2) no
C(7) H(7B) . . .98(2) no
C(8) C(9) . . 1.539(4) yes
C(8) C(20) . . 1.533(4) yes
C(8) C(22) . . 1.528(4) yes
C(9) C(10) . . 1.533(4) yes
C(9) H(9A) . . 1.02(2) no
C(9) H(9B) . . .98(2) no
C(10) C(11) . . 1.543(4) yes
C(10) H(10A) . . 1.01(2) no
C(10) H(10B) . . .98(2) no
C(11) C(12) . . 1.495(4) yes
C(11) H(11) . . 1.04(2) no
C(12) C(13) . . 1.325(4) yes
C(12) H(12) . . 1.01(2) no
C(13) C(14) . . 1.506(4) yes
C(13) H(13) . . 1.03(2) no
C(14) C(15) . . 1.530(4) yes
C(14) H(14) . . 1.00(2) no
C(15) H(15A) . . .99(2) no
C(15) H(15B) . . 1.00(2) no
C(16) O(1) . . 1.196(4) yes
C(16) O(2) . . 1.333(4) yes
C(17) O(2) . . 1.449(3) yes
C(17) H(17C) . . 1.04(3) no
C(17) H(17A) . . .99(3) no
C(17) H(17B) . . .99(2) no
C(18) O(3) . . 1.194(4) yes
C(18) O(4) . . 1.346(4) yes
C(19) O(4) . . 1.454(4) yes
C(19) H(19C) . . 1.09(3) no
C(19) H(19A) . . .98(3) no
C(19) H(19B) . . .91(3) no
C(20) O(5) . . 1.196(4) yes
C(20) O(6) . . 1.323(4) yes
C(21) O(6) . . 1.460(4) yes
C(21) H(21C) . . .99(3) no
C(21) H(21A) . . 1.03(3) no
C(21) H(21B) . . 1.03(3) no
C(22) O(7) . . 1.194(4) yes
C(22) O(8) . . 1.328(4) yes
C(23) O(8) . . 1.455(4) yes
C(23) H(23C) . . 1.01(3) no
C(23) H(23A) . . .95(3) no
C(23) H(23B) . . .96(3) no
C(24) O(9) . . 1.432(3) yes
C(24) H(24A) . . 1.05(2) no
C(24) H(24B) . . 1.02(2) no
C(25) O(9) . . 1.407(4) yes
C(25) O(10) . . 1.402(4) yes
C(25) H(25A) . . 1.03(2) no
C(25) H(25B) . . .99(2) no
C(26) O(10) . . 1.424(4) yes
C(26) H(26C) . . .96(4) no
C(26) H(26A) . . 1.06(3) no
C(26) H(26B) . . .96(3) no

loop_
_geom_torsion_atom_site_label_1
_geom_torsion_atom_site_label_2
_geom_torsion_atom_site_label_3
_geom_torsion_atom_site_label_4
_geom_torsion_site_symmetry_1
_geom_torsion_site_symmetry_2
_geom_torsion_site_symmetry_3
_geom_torsion_site_symmetry_4
_geom_torsion
_geom_torsion_publ_flag
C(15) C(1) C(2) C(3) . . . . 52.3(3) no
C(16) C(1) C(2) C(3) . . . . 170.1(4) no
C(18) C(1) C(2) C(3) . . . . -71.5(3) no
C(2) C(1) C(15) C(14) . . . . -50.5(2) no
C(16) C(1) C(15) C(14) . . . . -167.6(4) no
C(18) C(1) C(15) C(14) . . . . 71.3(3) no
C(2) C(1) C(16) O(1) . . . . -78.7(3) no
C(2) C(1) C(16) O(2) . . . . 99.4(4) no
C(15) C(1) C(16) O(1) . . . . 39.9(3) no
C(15) C(1) C(16) O(2) . . . . -142.1(4) no
C(18) C(1) C(16) O(1) . . . . 163.0(5) no
C(18) C(1) C(16) O(2) . . . . -18.9(2) no
C(2) C(1) C(18) O(3) . . . . -17.0(2) no
C(2) C(1) C(18) O(4) . . . . 164.6(5) no
C(15) C(1) C(18) O(3) . . . . -139.1(5) no
C(15) C(1) C(18) O(4) . . . . 42.5(2) no
C(16) C(1) C(18) O(3) . . . . 100.2(4) no
C(16) C(1) C(18) O(4) . . . . -78.1(3) no
C(1) C(2) C(3) C(4) . . . . -57.8(3) no
C(2) C(3) C(4) C(5) . . . . 171.0(4) no
C(2) C(3) C(4) C(14) . . . . 55.5(3) no
C(2) C(3) C(4) C(24) . . . . -63.2(3) no
C(3) C(4) C(5) C(6) . . . . 56.4(3) no
C(3) C(4) C(5) C(11) . . . . -172.7(4) no
C(14) C(4) C(5) C(6) . . . . 172.0(4) no
C(14) C(4) C(5) C(11) . . . . -57.1(2) no
C(24) C(4) C(5) C(6) . . . . -68.6(3) no
C(24) C(4) C(5) C(11) . . . . 62.3(3) no
C(3) C(4) C(14) C(13) . . . . 178.8(4) no
C(3) C(4) C(14) C(15) . . . . -53.9(3) no
C(5) C(4) C(14) C(13) . . . . 59.9(3) no
C(5) C(4) C(14) C(15) . . . . -172.8(4) no
C(24) C(4) C(14) C(13) . . . . -61.4(3) no
C(24) C(4) C(14) C(15) . . . . 65.9(3) no
C(3) C(4) C(24) O(9) . . . . -39.4(2) no
C(5) C(4) C(24) O(9) . . . . 85.9(3) no
C(14) C(4) C(24) O(9) . . . . -156.5(4) no
C(4) C(5) C(6) C(7) . . . . -175.2(4) no
C(11) C(5) C(6) C(7) . . . . 53.2(2) no
C(4) C(5) C(11) C(10) . . . . -105.3(3) no
C(4) C(5) C(11) C(12) . . . . 24.9(2) no
C(6) C(5) C(11) C(10) . . . . 27.1(2) no
C(6) C(5) C(11) C(12) . . . . 157.3(4) no
C(5) C(6) C(7) C(8) . . . . -94.9(3) no
C(6) C(7) C(8) C(9) . . . . 61.9(3) no
C(6) C(7) C(8) C(20) . . . . -66.3(3) no
C(6) C(7) C(8) C(22) . . . . 179.5(4) no
C(7) C(8) C(9) C(10) . . . . -44.0(2) no
C(20) C(8) C(9) C(10) . . . . 81.1(3) no
C(22) C(8) C(9) C(10) . . . . -162.9(4) no
C(7) C(8) C(20) O(5) . . . . -49.5(3) no
C(7) C(8) C(20) O(6) . . . . 130.5(4) no
C(9) C(8) C(20) O(5) . . . . -177.5(5) no
C(9) C(8) C(20) O(6) . . . . 2.6(2) no
C(22) C(8) C(20) O(5) . . . . 66.4(3) no
C(22) C(8) C(20) O(6) . . . . -113.5(4) no
C(7) C(8) C(22) O(7) . . . . -18.2(2) no
C(7) C(8) C(22) O(8) . . . . 164.4(5) no
C(9) C(8) C(22) O(7) . . . . 104.3(4) no
C(9) C(8) C(22) O(8) . . . . -73.2(3) no
C(20) C(8) C(22) O(7) . . . . -134.1(5) no
C(20) C(8) C(22) O(8) . . . . 48.4(3) no
C(8) C(9) C(10) C(11) . . . . 71.8(3) no
C(9) C(10) C(11) C(5) . . . . -86.2(3) no
C(9) C(10) C(11) C(12) . . . . 142.8(4) no
C(5) C(11) C(12) C(13) . . . . 7.1(2) no
C(10) C(11) C(12) C(13) . . . . 139.6(4) no
C(11) C(12) C(13) C(14) . . . . -3.1(2) no
C(12) C(13) C(14) C(4) . . . . -32.1(2) no
C(12) C(13) C(14) C(15) . . . . -161.1(5) no
C(4) C(14) C(15) C(1) . . . . 54.1(3) no
C(13) C(14) C(15) C(1) . . . . -179.3(4) no
C(1) C(16) O(2) C(17) . . . . -175.6(4) no
O(1) C(16) O(2) C(17) . . . . 2.5(2) no
C(1) C(18) O(4) C(19) . . . . 177.3(4) no
O(3) C(18) O(4) C(19) . . . . -1.1(2) no
C(8) C(20) O(6) C(21) . . . . 176.4(4) no
O(5) C(20) O(6) C(21) . . . . -3.6(2) no
C(8) C(22) O(8) C(23) . . . . 178.2(4) no
O(7) C(22) O(8) C(23) . . . . .7(2) no
C(4) C(24) O(9) C(25) . . . . 169.0(4) no
O(10) C(25) O(9) C(24) . . . . 70.7(3) no
O(9) C(25) O(10) C(26) . . . . 64.8(3) no
